data_2100427
loop_
_publ_author_name
'Sch\"onleber, Andreas'
'Z\'u\~niga, F. Javier'
'Perez-Mato, J. Manuel'
'Darriet, Jacques'
'zur Loye, Hans-Conrad'

_publ_section_title
;
 Description of Ba~1+<i>x~</i>Ni~<i>x~</i>Rh~1{-~<i>x</i>}O~3~ with
 <i>x</i> = 0.1170(5) in superspace: modulated composite <i>versus</i>
 modulated-layer structure
;
_journal_coeditor_code CK5013
_journal_issue 2
_journal_name_full 'Acta Crystallographica Section B'
_journal_page_first 197
_journal_page_last 204
_journal_paper_doi 10.1107/S0108768105039212
_journal_volume 62
_journal_year 2006
_chemical_formula_sum 'Ba Ni0.105 O2.686 Rh0.791'
_chemical_formula_weight 267.9
_chemical_name_systematic ' ?'
_space_group_ssg_name X-3c1(00\g)000
_symmetry_cell_setting trigonal
_cell_angle_alpha 90
_cell_angle_beta 90
_cell_angle_gamma 120
_cell_formula_units_Z 6
_cell_length_a 10.0576(8)
_cell_length_b 10.0576(8)
_cell_length_c 4.6306(7)
_cell_modulation_dimension 1
_cell_volume 405.65(8)
_computing_publication_material '(Jana2000; Petricek and Dusek, 2000)'
_computing_structure_refinement '(Jana2000; Petricek and Dusek, 2000)'
_diffrn_ambient_temperature 293
_diffrn_radiation_type 'Mo K\a'
_diffrn_radiation_wavelength 0.71069
_exptl_absorpt_coefficient_mu 19.78
_exptl_absorpt_correction_T_max 1.000
_exptl_absorpt_correction_T_min 1.000
_exptl_absorpt_correction_type none
_exptl_crystal_density_diffrn 6.5771
_exptl_crystal_F_000 696
_refine_diff_density_max 1.85
_refine_diff_density_min -2.38
_refine_ls_extinction_method none
_refine_ls_goodness_of_fit_ref 1.31
_refine_ls_number_parameters 53
_refine_ls_number_reflns 1195
_refine_ls_R_factor_all 0.0382
_refine_ls_R_factor_gt 0.0382
_refine_ls_shift/su_max 0.0003
_refine_ls_shift/su_mean 0.0001
_refine_ls_structure_factor_coef F
_refine_ls_weighting_details w=1/(\s^2^(F)+0.000625F^2^)
_refine_ls_weighting_scheme sigma
_refine_ls_wR_factor_gt 0.0504
_refine_ls_wR_factor_ref 0.0504
_reflns_number_gt 1195
_reflns_number_total 2495
_reflns_threshold_expression I>3\s(I)
_cod_data_source_file ck5013.cif
_cod_data_source_block modulated_layer
_cod_depositor_comments
;
The following automatic conversions were performed:
'_exptl_absorpt_correction_type' value 'None' changed to 'none' according
to '/home/saulius/struct/CIF-dictionaries/cif_core.dic' dictionary named
'cif_core.dic' version 2.4.1 from 2010-06-29.

Automatic conversion script
Id: cif_fix_enum 1527 2010-12-29 10:47:43Z saulius 

The following automatic conversions were performed:

'_exptl_absorpt_correction_type' value 'None' changed to 'none'
according to /home/saulius/struct/CIF-dictionaries/cif_core.dic
dictionary named 'cif_core.dic' version 2.4.1 from 2010-06-29.

Automatic conversion script
Id: cif_fix_values 1715 2011-07-08 13:25:40Z adriana 
;
_cod_original_formula_sum 'Ba1 Ni0.105 O2.686 Rh0.791'
_cod_database_code 2100427

loop_
_space_group_symop_ssg_id
_space_group_symop_ssg_operation_algebraic
1 x1,x2,x3,x4
2 -x2,x1-x2,x3,x4
3 -x2,-x1,1/2+x3,x4
4 -x1+x2,-x1,x3,x4
5 x1,x1-x2,1/2+x3,x4
6 -x1+x2,x2,1/2+x3,x4
7 -x1,-x2,-x3,-x4
8 x2,-x1+x2,-x3,-x4
9 x2,x1,1/2-x3,-x4
10 x1-x2,x1,-x3,-x4
11 -x1,-x1+x2,1/2-x3,-x4
12 x1-x2,-x2,1/2-x3,-x4
13 1/3+x1,2/3+x2,x3,1/3+x4
14 1/3-x2,2/3+x1-x2,x3,1/3+x4
15 1/3-x2,2/3-x1,1/2+x3,1/3+x4
16 1/3-x1+x2,2/3-x1,x3,1/3+x4
17 1/3+x1,2/3+x1-x2,1/2+x3,1/3+x4
18 1/3-x1+x2,2/3+x2,1/2+x3,1/3+x4
19 1/3-x1,2/3-x2,-x3,1/3-x4
20 1/3+x2,2/3-x1+x2,-x3,1/3-x4
21 1/3+x2,2/3+x1,1/2-x3,1/3-x4
22 1/3+x1-x2,2/3+x1,-x3,1/3-x4
23 1/3-x1,2/3-x1+x2,1/2-x3,1/3-x4
24 1/3+x1-x2,2/3-x2,1/2-x3,1/3-x4
25 2/3+x1,1/3+x2,x3,2/3+x4
26 2/3-x2,1/3+x1-x2,x3,2/3+x4
27 2/3-x2,1/3-x1,1/2+x3,2/3+x4
28 2/3-x1+x2,1/3-x1,x3,2/3+x4
29 2/3+x1,1/3+x1-x2,1/2+x3,2/3+x4
30 2/3-x1+x2,1/3+x2,1/2+x3,2/3+x4
31 2/3-x1,1/3-x2,-x3,2/3-x4
32 2/3+x2,1/3-x1+x2,-x3,2/3-x4
33 2/3+x2,1/3+x1,1/2-x3,2/3-x4
34 2/3+x1-x2,1/3+x1,-x3,2/3-x4
35 2/3-x1,1/3-x1+x2,1/2-x3,2/3-x4
36 2/3+x1-x2,1/3-x2,1/2-x3,2/3-x4

loop_
_atom_site_type_symbol
_atom_site_label
_atom_site_fract_x
_atom_site_fract_y
_atom_site_fract_z
_atom_site_U_iso_or_equiv
_atom_site_adp_type
_atom_site_calc_flag
_atom_site_occupancy
O O 0.1521(5) 0 0.25 0.037(3) Uani d 1
Rh Rh 0 0 0 0.0166(4) Uani d 1
Ni Ni 0 0 0.25 0.032(4) Uani d 1
Ba Ba1 0.6467(8) 0 0.25 0.0083(6) Uani d 1
Ba Ba2 0.67341(18) 0 0.25 0.0171(8) Uani d 1

loop_
_atom_site_aniso_label
_atom_site_aniso_U_11
_atom_site_aniso_U_22
_atom_site_aniso_U_33
_atom_site_aniso_U_12
_atom_site_aniso_U_13
_atom_site_aniso_U_23
_atom_site_aniso_type_symbol
O 0.032(2) 0.059(5) 0.028(3) 0.030(2) 0.0056(14) 0.011(3) O
Rh 0.0091(4) 0.0091(4) 0.0317(9) 0.0046(2) 0 0 Rh
Ni 0.002(4) 0.002(4) 0.091(10) 0.0010(18) 0 0 Ni
Ba1 0.0060(8) 0.0068(7) 0.0125(9) 0.0034(4) -0.0017(3) -0.0033(5) Ba
Ba2 0.0124(9) 0.0159(14) 0.0241(7) 0.0079(7) 0.00579(14) 0.0116(3) Ba

loop_
_atom_site_displace_Fourier_atom_site_label
_atom_site_displace_Fourier_axis
_atom_site_displace_Fourier_wave_vector_seq_id
_atom_site_displace_Fourier_param_cos
_atom_site_displace_Fourier_param_sin
O x 1 0.0073(5) 0.0007(3)
O y 1 0 0.0014(5)
O z 1 0 0.0028(10)
O x 2 -0.0028(7) -0.0004(4)
O y 2 0 -0.0009(7)
O z 2 0 -0.0078(15)
Rh x 1 0 0
Rh y 1 0 0
Rh z 1 0 0.0078(3)
Rh x 2 0 0
Rh y 2 0 0
Rh z 2 0 -0.0154(7)
Ba2 x 1 -0.0031(8) 0.0010(4)
Ba2 y 1 0 0.0020(8)
Ba2 z 1 0 -0.0038(14)

loop_
_atom_site_displace_special_func_atom_site_label
_atom_site_displace_special_func_sawtooth_ax
_atom_site_displace_special_func_sawtooth_ay
_atom_site_displace_special_func_sawtooth_az
_atom_site_displace_special_func_sawtooth_c
_atom_site_displace_special_func_sawtooth_w
O 0 0 0.1691 0 0.8953
Rh 0 0 0.1557 0 0.7905
Ni 0 0 0.0206 0.5 0.1047

loop_
_atom_site_Fourier_wave_vector_seq_id
_atom_site_Fourier_wave_vector_x
_atom_site_Fourier_wave_vector_z
1 0.00000 0.20950
2 0.00000 0.41900

loop_
_atom_site_occ_special_func_atom_site_label
_atom_site_occ_special_func_crenel_c
_atom_site_occ_special_func_crenel_w
Ba1 0.5 0.1047
Ba2 0 0.2286

loop_
_atom_site_U_Fourier_atom_site_label
_atom_site_U_Fourier_tens_elem
_atom_site_U_Fourier_wave_vector_seq_id
_atom_site_U_Fourier_param_cos
_atom_site_U_Fourier_param_sin
O U11 1 -0.027(3) -0.0018(15)
O U22 1 -0.053(5) 0
O U33 1 -0.018(4) 0
O U12 1 -0.027(3) -0.0018(15)
O U13 1 -0.0078(17) -0.0075(14)
O U23 1 -0.016(3) 0
O U11 2 0.018(2) 0.004(2)
O U22 2 0.031(4) 0
O U33 2 0.004(4) 0
O U12 2 0.015(2) 0.004(2)
O U13 2 0.0072(16) 0.0067(19)
O U23 2 0.014(3) 0
Rh U11 1 -0.0027(6) 0
Rh U22 1 -0.0027(6) 0
Rh U33 1 -0.0262(12) 0
Rh U12 1 -0.0014(3) 0
Rh U13 1 0 0
Rh U23 1 0 0
Rh U11 2 0.0022(7) 0
Rh U22 2 0.0022(7) 0
Rh U33 2 0.0249(9) 0
Rh U12 2 0.0011(4) 0
Rh U13 2 0 0
Rh U23 2 0 0

loop_
_atom_type_symbol
_atom_type_scat_dispersion_real
_atom_type_scat_dispersion_imag
_atom_type_scat_source
Ba -0.324 2.282 'International Tables Vol C Tables  4.2.6.8 and 6.1.1.1'
Ni 0.339 1.112 'International Tables Vol C Tables  4.2.6.8 and 6.1.1.1'
Rh -1.118 0.919 'International Tables Vol C Tables  4.2.6.8 and 6.1.1.1'
O 0.011 0.006 'International Tables Vol C Tables  4.2.6.8 and 6.1.1.1'

loop_
_cell_wave_vector_seq_id
_cell_wave_vector_x
_cell_wave_vector_y
_cell_wave_vector_z
1 0.00000 0.00000 0.20950
